data_7202082
loop_
_publ_author_name
'Zhang, Zhi-Hui'
'Du, Miao'

_publ_section_title
;
 Flexible and versatile anionic modules in the direction of 1-D, 2-D,
 and 3-D coordination frameworks by metal--ligand synergistic
 interactions
;
_journal_issue 10
_journal_name_full CrystEngComm
_journal_page_first 1350
_journal_paper_doi 10.1039/b803736a
_journal_volume 10
_journal_year 2008
_chemical_formula_sum 'C18 H14 N6 O7 Pb S2'
_chemical_formula_weight 697.67
_chemical_name_systematic
;
?
;
_space_group_IT_number 15
_symmetry_cell_setting monoclinic
_symmetry_space_group_name_Hall '-C 2yc'
_symmetry_space_group_name_H-M 'C 1 2/c 1'
_atom_sites_solution_hydrogens geom
_atom_sites_solution_primary direct
_atom_sites_solution_secondary difmap
_audit_creation_method SHELXL-97
_cell_angle_alpha 90.00
_cell_angle_beta 99.6520(10)
_cell_angle_gamma 90.00
_cell_formula_units_Z 4
_cell_length_a 24.2121(19)
_cell_length_b 11.5806(6)
_cell_length_c 7.8686(6)
_cell_measurement_reflns_used 2903
_cell_measurement_temperature 293(2)
_cell_measurement_theta_max 25.54
_cell_measurement_theta_min 3.11
_cell_volume 2175.1(3)
_computing_cell_refinement 'Bruker APEX II'
_computing_data_collection 'Bruker APEX II'
_computing_data_reduction 'Bruker SAINT'
_computing_molecular_graphics 'Bruker SHELXTL'
_computing_publication_material 'Bruker SHELXTL'
_computing_structure_refinement 'SHELXL-97 (Sheldrick, 1997)'
_computing_structure_solution 'SHELXS-97 (Sheldrick, 1990)'
_diffrn_ambient_temperature 293(2)
_diffrn_measured_fraction_theta_full 0.990
_diffrn_measured_fraction_theta_max 0.990
_diffrn_measurement_device_type 'APEX II CCD area detector'
_diffrn_measurement_method 'phi and omega scans'
_diffrn_radiation_monochromator graphite
_diffrn_radiation_source 'fine-focus sealed tube'
_diffrn_radiation_type MoK\a
_diffrn_radiation_wavelength 0.71073
_diffrn_reflns_av_R_equivalents 0.0325
_diffrn_reflns_av_sigmaI/netI 0.0311
_diffrn_reflns_limit_h_max 26
_diffrn_reflns_limit_h_min -28
_diffrn_reflns_limit_k_max 13
_diffrn_reflns_limit_k_min -13
_diffrn_reflns_limit_l_max 9
_diffrn_reflns_limit_l_min -9
_diffrn_reflns_number 5743
_diffrn_reflns_theta_full 25.00
_diffrn_reflns_theta_max 25.00
_diffrn_reflns_theta_min 1.95
_exptl_absorpt_coefficient_mu 8.004
_exptl_absorpt_correction_T_max 1.000000
_exptl_absorpt_correction_T_min 0.562048
_exptl_absorpt_correction_type multi-scan
_exptl_absorpt_process_details SADABS
_exptl_crystal_colour COLORLESS
_exptl_crystal_density_diffrn 2.131
_exptl_crystal_density_meas ?
_exptl_crystal_density_method 'not measured'
_exptl_crystal_description BLOCK
_exptl_crystal_F_000 1336
_exptl_crystal_size_max 0.24
_exptl_crystal_size_mid 0.23
_exptl_crystal_size_min 0.18
_refine_diff_density_max 0.486
_refine_diff_density_min -0.401
_refine_diff_density_rms 0.070
_refine_ls_extinction_method none
_refine_ls_goodness_of_fit_ref 1.045
_refine_ls_hydrogen_treatment constr
_refine_ls_matrix_type full
_refine_ls_number_parameters 155
_refine_ls_number_reflns 1900
_refine_ls_number_restraints 0
_refine_ls_restrained_S_all 1.045
_refine_ls_R_factor_all 0.0188
_refine_ls_R_factor_gt 0.0164
_refine_ls_shift/su_max 0.000
_refine_ls_shift/su_mean 0.000
_refine_ls_structure_factor_coef Fsqd
_refine_ls_weighting_details 'calc w=1/[\s^2^(Fo^2^)+(0.0064P)^2^+1.2242P] where P=(Fo^2^+2Fc^2^)/3'
_refine_ls_weighting_scheme calc
_refine_ls_wR_factor_gt 0.0361
_refine_ls_wR_factor_ref 0.0367
_reflns_number_gt 1792
_reflns_number_total 1900
_reflns_threshold_expression >2sigma(I)
_cod_data_source_file b803736a.txt
_cod_data_source_block 3
_cod_depositor_comments
;
The following automatic conversions were performed:
'_symmetry_cell_setting' value 'Monoclinic' changed to 'monoclinic'
according to '/home/saulius/struct/CIF-dictionaries/cif_core.dic'
dictionary named 'cif_core.dic' version 2.4.1 from
2010-06-29.

'_exptl_absorpt_correction_type' value 'MULTI-SCAN' changed
to 'multi-scan' according to
'/home/saulius/struct/CIF-dictionaries/cif_core.dic' dictionary named
'cif_core.dic' version 2.4.1 from 2010-06-29.

Automatic conversion script
Id: cif_fix_enum 1527 2010-12-29 10:47:43Z saulius 

The following automatic conversions were performed:

'_exptl_crystal_density_meas' value 'NONE' was changed to '?' - the
value is perceived as not measured.

Automatic conversion script
Id: cif_fix_values 3008 2015-01-20 13:52:24Z robertas 
;
_cod_original_cell_volume 2175.0(3)
_cod_original_sg_symbol_H-M C2/c
_cod_database_code 7202082

loop_
_symmetry_equiv_pos_as_xyz
'x, y, z'
'-x, y, -z+1/2'
'x+1/2, y+1/2, z'
'-x+1/2, y+1/2, -z+1/2'
'-x, -y, -z'
'x, -y, z-1/2'
'-x+1/2, -y+1/2, -z'
'x+1/2, -y+1/2, z-1/2'

loop_
_atom_site_label
_atom_site_type_symbol
_atom_site_fract_x
_atom_site_fract_y
_atom_site_fract_z
_atom_site_U_iso_or_equiv
_atom_site_adp_type
_atom_site_occupancy
_atom_site_symmetry_multiplicity
_atom_site_calc_flag
_atom_site_refinement_flags
_atom_site_disorder_assembly
_atom_site_disorder_group
Pb1 Pb 0.0000 0.098769(12) 0.7500 0.03104(7) Uani 1 2 d S . .
S1 S 0.11824(4) 0.40321(7) 0.46012(13) 0.0450(2) Uani 1 1 d . . .
O1 O 0.03711(11) 0.11466(18) 0.4420(3) 0.0508(6) Uani 1 1 d . . .
O2 O 0.02619(10) 0.26849(17) 0.5947(3) 0.0449(6) Uani 1 1 d . . .
O3 O 0.21335(9) 0.37210(17) 0.6763(3) 0.0368(5) Uani 1 1 d . . .
N1 N 0.17610(11) 0.2073(2) 0.5706(4) 0.0421(6) Uani 1 1 d . . .
N2 N 0.22667(11) 0.1837(2) 0.6843(3) 0.0415(6) Uani 1 1 d . . .
N3 N 0.39812(11) 0.3461(2) 1.0829(3) 0.0402(6) Uani 1 1 d . . .
C1 C 0.04398(12) 0.2188(2) 0.4734(4) 0.0325(7) Uani 1 1 d . . .
C2 C 0.07527(13) 0.2888(3) 0.3557(4) 0.0399(7) Uani 1 1 d . . .
H2A H 0.0481 0.3219 0.2641 0.048 Uiso 1 1 calc R . .
H2B H 0.0988 0.2368 0.3029 0.048 Uiso 1 1 calc R . .
C3 C 0.17068(12) 0.3184(3) 0.5719(4) 0.0347(7) Uani 1 1 d . . .
C4 C 0.24635(12) 0.2816(2) 0.7424(4) 0.0334(7) Uani 1 1 d . . .
C5 C 0.29797(12) 0.3044(3) 0.8623(4) 0.0332(7) Uani 1 1 d . . .
C6 C 0.33006(13) 0.2142(2) 0.9406(4) 0.0369(7) Uani 1 1 d . . .
H6 H 0.3185 0.1380 0.9210 0.044 Uiso 1 1 calc R . .
C7 C 0.37920(13) 0.2393(3) 1.0477(4) 0.0390(8) Uani 1 1 d . . .
H7 H 0.4007 0.1782 1.0990 0.047 Uiso 1 1 calc R . .
C8 C 0.36599(15) 0.4322(3) 1.0104(5) 0.0484(9) Uani 1 1 d . . .
H8 H 0.3779 0.5076 1.0355 0.058 Uiso 1 1 calc R . .
C9 C 0.31587(14) 0.4156(3) 0.9000(5) 0.0431(8) Uani 1 1 d . . .
H9 H 0.2947 0.4782 0.8523 0.052 Uiso 1 1 calc R . .
O4 O 0.0000 0.5196(3) 0.2500 0.0697(11) Uani 1 2 d S . .
H4' H 0.0129 0.5596 0.1751 0.105 Uiso 1 1 d R . .

loop_
_atom_site_aniso_label
_atom_site_aniso_U_11
_atom_site_aniso_U_22
_atom_site_aniso_U_33
_atom_site_aniso_U_23
_atom_site_aniso_U_13
_atom_site_aniso_U_12
Pb1 0.03099(10) 0.02809(10) 0.03167(10) 0.000 -0.00167(7) 0.000
S1 0.0338(4) 0.0363(4) 0.0595(6) 0.0076(4) -0.0077(4) -0.0036(4)
O1 0.0525(15) 0.0374(13) 0.0644(17) -0.0150(11) 0.0150(13) -0.0101(11)
O2 0.0584(15) 0.0327(11) 0.0462(14) -0.0010(10) 0.0159(12) -0.0006(11)
O3 0.0270(11) 0.0338(11) 0.0455(13) 0.0015(9) -0.0058(10) -0.0031(9)
N1 0.0326(14) 0.0382(15) 0.0498(17) -0.0003(13) -0.0095(13) -0.0031(13)
N2 0.0375(15) 0.0347(14) 0.0479(16) -0.0002(12) -0.0060(13) -0.0001(12)
N3 0.0326(15) 0.0399(15) 0.0439(16) 0.0003(12) -0.0061(13) -0.0019(13)
C1 0.0226(15) 0.0346(17) 0.0367(17) 0.0020(13) -0.0056(13) 0.0009(13)
C2 0.0288(16) 0.0490(19) 0.0382(18) -0.0016(15) -0.0055(14) -0.0022(15)
C3 0.0271(16) 0.0360(17) 0.0386(18) 0.0022(13) -0.0012(14) -0.0090(14)
C4 0.0294(16) 0.0299(16) 0.0395(17) 0.0010(13) 0.0013(14) -0.0020(13)
C5 0.0292(16) 0.0361(17) 0.0334(17) 0.0033(13) 0.0028(13) -0.0006(14)
C6 0.0362(18) 0.0267(15) 0.0461(19) -0.0003(13) 0.0014(15) -0.0018(14)
C7 0.0364(18) 0.0373(18) 0.0403(19) 0.0039(14) -0.0021(15) 0.0023(14)
C8 0.044(2) 0.0331(17) 0.061(2) -0.0018(15) -0.0124(18) -0.0072(16)
C9 0.0351(19) 0.0297(17) 0.060(2) 0.0058(14) -0.0045(17) 0.0001(14)
O4 0.098(3) 0.0330(18) 0.082(3) 0.000 0.027(2) 0.000

loop_
_atom_type_symbol
_atom_type_description
_atom_type_scat_dispersion_real
_atom_type_scat_dispersion_imag
_atom_type_scat_source
C C 0.0033 0.0016 'International Tables Vol C Tables 4.2.6.8 and 6.1.1.4'
H H 0.0000 0.0000 'International Tables Vol C Tables 4.2.6.8 and 6.1.1.4'
N N 0.0061 0.0033 'International Tables Vol C Tables 4.2.6.8 and 6.1.1.4'
O O 0.0106 0.0060 'International Tables Vol C Tables 4.2.6.8 and 6.1.1.4'
S S 0.1246 0.1234 'International Tables Vol C Tables 4.2.6.8 and 6.1.1.4'
Pb Pb -3.3944 10.1111 'International Tables Vol C Tables 4.2.6.8 and 6.1.1.4'

loop_
_geom_angle_atom_site_label_1
_geom_angle_atom_site_label_2
_geom_angle_atom_site_label_3
_geom_angle
_geom_angle_site_symmetry_1
_geom_angle_site_symmetry_3
_geom_angle_publ_flag
O2 Pb1 O2 73.50(10) 2_556 . ?
O2 Pb1 N3 81.82(8) 2_556 7_557 ?
O2 Pb1 N3 76.07(8) . 7_557 ?
O2 Pb1 N3 76.07(8) 2_556 8_455 ?
O2 Pb1 N3 81.82(8) . 8_455 ?
N3 Pb1 N3 152.35(11) 7_557 8_455 ?
O2 Pb1 O1 49.65(6) 2_556 2_556 ?
O2 Pb1 O1 122.65(6) . 2_556 ?
N3 Pb1 O1 87.76(8) 7_557 2_556 ?
N3 Pb1 O1 90.39(8) 8_455 2_556 ?
O2 Pb1 O1 122.65(6) 2_556 . ?
O2 Pb1 O1 49.65(6) . . ?
N3 Pb1 O1 90.39(8) 7_557 . ?
N3 Pb1 O1 87.76(8) 8_455 . ?
O1 Pb1 O1 172.27(9) 2_556 . ?
C3 S1 C2 97.68(14) . . ?
C1 O1 Pb1 86.62(19) . . ?
C1 O2 Pb1 99.32(17) . . ?
C3 O3 C4 102.5(2) . . ?
C3 N1 N2 105.4(2) . . ?
C4 N2 N1 106.5(2) . . ?
C7 N3 C8 116.8(3) . . ?
C7 N3 Pb1 125.5(2) . 7_557 ?
C8 N3 Pb1 117.2(2) . 7_557 ?
O1 C1 O2 123.3(3) . . ?
O1 C1 C2 117.4(3) . . ?
O2 C1 C2 119.2(3) . . ?
C1 C2 S1 115.1(2) . . ?
C1 C2 H2A 108.5 . . ?
S1 C2 H2A 108.5 . . ?
C1 C2 H2B 108.5 . . ?
S1 C2 H2B 108.5 . . ?
H2A C2 H2B 107.5 . . ?
N1 C3 O3 113.1(3) . . ?
N1 C3 S1 129.0(2) . . ?
O3 C3 S1 117.9(2) . . ?
N2 C4 O3 112.6(2) . . ?
N2 C4 C5 128.1(3) . . ?
O3 C4 C5 119.4(2) . . ?
C9 C5 C6 118.5(3) . . ?
C9 C5 C4 120.9(3) . . ?
C6 C5 C4 120.5(3) . . ?
C7 C6 C5 118.6(3) . . ?
C7 C6 H6 120.7 . . ?
C5 C6 H6 120.7 . . ?
N3 C7 C6 124.0(3) . . ?
N3 C7 H7 118.0 . . ?
C6 C7 H7 118.0 . . ?
N3 C8 C9 123.5(3) . . ?
N3 C8 H8 118.2 . . ?
C9 C8 H8 118.2 . . ?
C5 C9 C8 118.6(3) . . ?
C5 C9 H9 120.7 . . ?
C8 C9 H9 120.7 . . ?

loop_
_geom_bond_atom_site_label_1
_geom_bond_atom_site_label_2
_geom_bond_distance
_geom_bond_site_symmetry_2
_geom_bond_publ_flag
Pb1 O2 2.453(2) 2_556 ?
Pb1 O2 2.453(2) . ?
Pb1 N3 2.671(3) 7_557 ?
Pb1 N3 2.671(3) 8_455 ?
Pb1 O1 2.729(2) 2_556 ?
Pb1 O1 2.729(2) . ?
S1 C3 1.725(3) . ?
S1 C2 1.796(3) . ?
O1 C1 1.236(3) . ?
O2 C1 1.251(3) . ?
O3 C3 1.358(4) . ?
O3 C4 1.367(3) . ?
N1 C3 1.294(4) . ?
N1 N2 1.417(4) . ?
N2 C4 1.284(4) . ?
N3 C7 1.331(4) . ?
N3 C8 1.333(4) . ?
N3 Pb1 2.671(3) 7_557 ?
C1 C2 1.525(4) . ?
C2 H2A 0.9700 . ?
C2 H2B 0.9700 . ?
C4 C5 1.458(4) . ?
C5 C9 1.375(4) . ?
C5 C6 1.384(4) . ?
C6 C7 1.369(4) . ?
C6 H6 0.9300 . ?
C7 H7 0.9300 . ?
C8 C9 1.383(5) . ?
C8 H8 0.9300 . ?
C9 H9 0.9300 . ?
O4 H4' 0.8500 . ?

loop_
_geom_torsion_atom_site_label_1
_geom_torsion_atom_site_label_2
_geom_torsion_atom_site_label_3
_geom_torsion_atom_site_label_4
_geom_torsion
_geom_torsion_site_symmetry_1
_geom_torsion_site_symmetry_2
_geom_torsion_site_symmetry_3
_geom_torsion_site_symmetry_4
_geom_torsion_publ_flag
O2 Pb1 O1 C1 15.0(2) 2_556 . . . ?
O2 Pb1 O1 C1 5.70(17) . . . . ?
N3 Pb1 O1 C1 -65.54(19) 7_557 . . . ?
N3 Pb1 O1 C1 86.86(19) 8_455 . . . ?
O2 Pb1 O2 C1 -177.5(2) 2_556 . . . ?
N3 Pb1 O2 C1 97.01(19) 7_557 . . . ?
N3 Pb1 O2 C1 -99.73(19) 8_455 . . . ?
O1 Pb1 O2 C1 175.08(17) 2_556 . . . ?
O1 Pb1 O2 C1 -5.70(17) . . . . ?
C3 N1 N2 C4 0.2(3) . . . . ?
Pb1 O1 C1 O2 -10.2(3) . . . . ?
Pb1 O1 C1 C2 170.5(2) . . . . ?
Pb1 O2 C1 O1 11.5(3) . . . . ?
Pb1 O2 C1 C2 -169.2(2) . . . . ?
O1 C1 C2 S1 -145.7(3) . . . . ?
O2 C1 C2 S1 35.0(4) . . . . ?
C3 S1 C2 C1 72.4(2) . . . . ?
N2 N1 C3 O3 0.2(3) . . . . ?
N2 N1 C3 S1 179.6(2) . . . . ?
C4 O3 C3 N1 -0.5(3) . . . . ?
C4 O3 C3 S1 -180.0(2) . . . . ?
C2 S1 C3 N1 2.2(3) . . . . ?
C2 S1 C3 O3 -178.4(2) . . . . ?
N1 N2 C4 O3 -0.5(3) . . . . ?
N1 N2 C4 C5 -179.2(3) . . . . ?
C3 O3 C4 N2 0.6(3) . . . . ?
C3 O3 C4 C5 179.5(3) . . . . ?
N2 C4 C5 C9 174.0(3) . . . . ?
O3 C4 C5 C9 -4.7(4) . . . . ?
N2 C4 C5 C6 -6.0(5) . . . . ?
O3 C4 C5 C6 175.3(3) . . . . ?
C9 C5 C6 C7 -2.2(5) . . . . ?
C4 C5 C6 C7 177.8(3) . . . . ?
C8 N3 C7 C6 1.3(5) . . . . ?
Pb1 N3 C7 C6 -170.1(2) 7_557 . . . ?
C5 C6 C7 N3 0.6(5) . . . . ?
C7 N3 C8 C9 -1.6(5) . . . . ?
Pb1 N3 C8 C9 170.5(3) 7_557 . . . ?
C6 C5 C9 C8 2.0(5) . . . . ?
C4 C5 C9 C8 -178.0(3) . . . . ?
N3 C8 C9 C5 0.0(6) . . . . ?
